data_7112775
loop_
_publ_author_name
'Zeckert, Kornelia'
'Zahn, Stefan'
'Kirchner, Barbara'

_publ_section_title
;
 Tin--lanthanoid donor--acceptor bonds
;
_journal_coden_ASTM CHCOFS
_journal_issue 15
_journal_name_full
;
 Chemical Communications (Cambridge, United Kingdom)
;
_journal_page_first 2638
_journal_page_last 2640
_journal_paper_doi 10.1039/b924967b
_journal_volume 46
_journal_year 2010
_chemical_formula_moiety 'C37 H41 Li N3 O Sn Yb'
_chemical_formula_sum 'C37 H41 Li N3 O Sn Yb'
_chemical_formula_weight 842.4
_space_group_IT_number 2
_symmetry_cell_setting triclinic
_symmetry_space_group_name_Hall '-P 1'
_symmetry_space_group_name_H-M 'P -1'
_atom_sites_solution_hydrogens geom
_atom_sites_solution_primary direct
_atom_sites_solution_secondary difmap
_audit_conform_dict_location ftp://ftp.iucr.org/pub/cif_core.dic
_audit_conform_dict_name cif_core.dic
_audit_conform_dict_version 2.3
_audit_creation_date 2009-11-26T12:40:33-00:00
_audit_creation_method 'WinGX routine CIF_UPDATE'
_cell_angle_alpha 87.540(3)
_cell_angle_beta 74.044(3)
_cell_angle_gamma 87.790(3)
_cell_formula_units_Z 4
_cell_length_a 12.1128(4)
_cell_length_b 14.9906(5)
_cell_length_c 19.3565(6)
_cell_measurement_reflns_used 10919
_cell_measurement_temperature 130(2)
_cell_measurement_theta_max 32.2674
_cell_measurement_theta_min 2.5315
_cell_volume 3374.9(2)
_computing_cell_refinement
;
CrysAlis RED, Oxford Diffraction Ltd.,
Version 1.171.32.15 (release 10-01-2008 CrysAlis171 .NET)
(compiled Jan 10 2008,16:37:18)
;
_computing_data_collection
;
CrysAlis CCD, Oxford Diffraction Ltd.,
Version 1.171.32.15 (release 10-01-2008 CrysAlis171 .NET)
(compiled Jan 10 2008,16:37:18)
;
_computing_data_reduction
;
CrysAlis RED, Oxford Diffraction Ltd.,
Version 1.171.32.15 (release 10-01-2008 CrysAlis171 .NET)
(compiled Jan 10 2008,16:37:18)
;
_computing_molecular_graphics 'Ortep-3 for Windows (Farrugia, 1997)'
_computing_structure_refinement 'SHELXL-97 (Sheldrick, 2008)'
_computing_structure_solution
;
SHELXS-97
Program for Crystal Structure Analysis (Release 97-2)
G. M. Sheldrick, Instit\"ut f\"ur Anorganische Chemie der Universit\"at,
Tammanstrasse 4, D-3400 G\"ottingen, Germany, 1998.
;
_diffrn_ambient_temperature 130(2)
_diffrn_detector_area_resol_mean 16.356
_diffrn_measured_fraction_theta_full 0.999
_diffrn_measured_fraction_theta_max 0.999
_diffrn_orient_matrix_UB_11 0.0583089693
_diffrn_orient_matrix_UB_12 0.0094364061
_diffrn_orient_matrix_UB_13 -0.0169087805
_diffrn_orient_matrix_UB_21 0.0175476998
_diffrn_orient_matrix_UB_22 -0.0336628505
_diffrn_orient_matrix_UB_23 0.021879615
_diffrn_orient_matrix_UB_31 0.0012778628
_diffrn_orient_matrix_UB_32 -0.0318780735
_diffrn_orient_matrix_UB_33 -0.0262110528
_diffrn_radiation_monochromator graphite
_diffrn_radiation_type MoK\a
_diffrn_radiation_wavelength 0.71073
_diffrn_reflns_av_R_equivalents 0.0891
_diffrn_reflns_av_unetI/netI 0.1169
_diffrn_reflns_limit_h_max 14
_diffrn_reflns_limit_h_min -14
_diffrn_reflns_limit_k_max 18
_diffrn_reflns_limit_k_min -18
_diffrn_reflns_limit_l_max 23
_diffrn_reflns_limit_l_min -23
_diffrn_reflns_number 61227
_diffrn_reflns_theta_full 25.35
_diffrn_reflns_theta_max 25.35
_diffrn_reflns_theta_min 2.54
_exptl_absorpt_coefficient_mu 3.527
_exptl_absorpt_correction_T_max 0.3716
_exptl_absorpt_correction_T_min 0.2261
_exptl_absorpt_correction_type multi-scan
_exptl_absorpt_process_details
;
CrysAlis RED, Oxford Diffraction Ltd.,
Version 1.171.32.15 (release 10-01-2008 CrysAlis171 .NET)
(compiled Jan 10 2008,16:37:18)
Empirical absorption correction using spherical harmonics,
implemented in SCALE3 ABSPACK scaling algorithm.
;
_exptl_crystal_colour green
_exptl_crystal_density_diffrn 1.658
_exptl_crystal_density_method 'not measured'
_exptl_crystal_description prism
_exptl_crystal_F_000 1660
_exptl_crystal_size_max 0.6
_exptl_crystal_size_mid 0.4
_exptl_crystal_size_min 0.35
_refine_diff_density_max 4.192
_refine_diff_density_min -1.137
_refine_diff_density_rms 0.215
_refine_ls_extinction_method none
_refine_ls_goodness_of_fit_ref 0.866
_refine_ls_hydrogen_treatment constr
_refine_ls_matrix_type full
_refine_ls_number_parameters 688
_refine_ls_number_reflns 12347
_refine_ls_number_restraints 0
_refine_ls_restrained_S_all 0.866
_refine_ls_R_factor_all 0.0942
_refine_ls_R_factor_gt 0.0491
_refine_ls_shift/su_max 0.001
_refine_ls_shift/su_mean 0
_refine_ls_structure_factor_coef Fsqd
_refine_ls_weighting_details 'calc w=1/[\s^2^(Fo^2^)+(0.0658P)^2^+0.0000P] where P=(Fo^2^+2Fc^2^)/3'
_refine_ls_weighting_scheme calc
_refine_ls_wR_factor_gt 0.1165
_refine_ls_wR_factor_ref 0.1255
_reflns_number_gt 7184
_reflns_number_total 12347
_reflns_threshold_expression >2\s(I)
_cod_duplicate_entry 7105404
_cod_data_source_file b924967b.txt
_cod_data_source_block x0439fin
_cod_original_cell_volume 3374.88(19)
_cod_original_sg_symbol_H-M P-1
_cod_database_code 7112775

loop_
_symmetry_equiv_pos_as_xyz
'x, y, z'
'-x, -y, -z'

loop_
_atom_site_label
_atom_site_type_symbol
_atom_site_fract_x
_atom_site_fract_y
_atom_site_fract_z
_atom_site_U_iso_or_equiv
_atom_site_adp_type
_atom_site_occupancy
_atom_site_symmetry_multiplicity
_atom_site_calc_flag
_atom_site_refinement_flags
C1 C 0.1363(9) 0.5374(6) 0.2747(5) 0.024(2) Uani 1 1 d .
C2 C 0.1335(9) 0.5881(6) 0.3334(6) 0.028(2) Uani 1 1 d .
H2 H 0.0656 0.5895 0.3722 0.034 Uiso 1 1 calc R
C3 C 0.2265(10) 0.6368(7) 0.3373(6) 0.034(3) Uani 1 1 d .
H3 H 0.2216 0.6724 0.3775 0.041 Uiso 1 1 calc R
C4 C 0.3267(9) 0.6326(7) 0.2816(6) 0.031(3) Uani 1 1 d .
C5 C 0.3262(9) 0.5787(6) 0.2254(6) 0.035(3) Uani 1 1 d .
H5 H 0.3948 0.5733 0.1874 0.042 Uiso 1 1 calc R
C6 C 0.4283(10) 0.6873(8) 0.2793(7) 0.051(3) Uani 1 1 d .
H6A H 0.4897 0.6746 0.2356 0.076 Uiso 1 1 calc R
H6B H 0.4556 0.6723 0.3216 0.076 Uiso 1 1 calc R
H6C H 0.4062 0.7508 0.279 0.076 Uiso 1 1 calc R
C7 C 0.0028(8) 0.5345(6) 0.1538(5) 0.020(2) Uani 1 1 d .
C8 C -0.0825(9) 0.5870(6) 0.1370(6) 0.030(3) Uani 1 1 d .
H8 H -0.1535 0.596 0.1724 0.035 Uiso 1 1 calc R
C9 C -0.0666(10) 0.6269(6) 0.0689(6) 0.030(3) Uani 1 1 d .
H9 H -0.1265 0.6635 0.0588 0.036 Uiso 1 1 calc R
C10 C 0.0333(10) 0.6145(7) 0.0166(6) 0.033(3) Uani 1 1 d .
C11 C 0.1161(10) 0.5625(7) 0.0374(6) 0.032(3) Uani 1 1 d .
H11 H 0.1874 0.5532 0.0023 0.039 Uiso 1 1 calc R
C12 C 0.0546(11) 0.6569(7) -0.0573(6) 0.044(3) Uani 1 1 d .
H12A H 0.1316 0.6391 -0.0863 0.066 Uiso 1 1 calc R
H12B H 0.0491 0.722 -0.054 0.066 Uiso 1 1 calc R
H12C H -0.0028 0.6371 -0.0801 0.066 Uiso 1 1 calc R
C13 C 0.0601(9) 0.3438(6) 0.2297(5) 0.024(2) Uani 1 1 d .
C14 C 0.0038(8) 0.2658(6) 0.2572(5) 0.024(2) Uani 1 1 d .
H14 H -0.0706 0.2689 0.2899 0.029 Uiso 1 1 calc R
C15 C 0.0553(9) 0.1840(6) 0.2373(5) 0.027(2) Uani 1 1 d .
H15 H 0.0158 0.1311 0.2563 0.032 Uiso 1 1 calc R
C16 C 0.1623(9) 0.1780(6) 0.1905(5) 0.025(2) Uani 1 1 d .
C17 C 0.2111(9) 0.2580(7) 0.1642(6) 0.032(3) Uani 1 1 d .
H17 H 0.2847 0.2555 0.1304 0.038 Uiso 1 1 calc R
C18 C 0.2230(9) 0.0919(6) 0.1672(6) 0.032(3) Uani 1 1 d .
H18A H 0.2983 0.1036 0.1337 0.048 Uiso 1 1 calc R
H18B H 0.1775 0.0579 0.1432 0.048 Uiso 1 1 calc R
H18C H 0.2332 0.0574 0.2093 0.048 Uiso 1 1 calc R
C19 C 0.3837(8) 0.9134(6) 0.2104(5) 0.019(2) Uani 1 1 d .
C20 C 0.3968(8) 0.8819(6) 0.1422(5) 0.021(2) Uani 1 1 d .
H20 H 0.4644 0.8947 0.1049 0.025 Uiso 1 1 calc R
C21 C 0.3122(9) 0.8318(6) 0.1279(6) 0.025(2) Uani 1 1 d .
H21 H 0.3217 0.8115 0.0808 0.031 Uiso 1 1 calc R
C22 C 0.2152(8) 0.8115(6) 0.1812(5) 0.024(2) Uani 1 1 d .
C23 C 0.2070(9) 0.8461(6) 0.2476(6) 0.027(2) Uani 1 1 d .
H23 H 0.1398 0.8331 0.2851 0.033 Uiso 1 1 calc R
C24 C 0.1235(9) 0.7544(7) 0.1701(6) 0.034(3) Uani 1 1 d .
H24A H 0.0621 0.7487 0.215 0.051 Uiso 1 1 calc R
H24B H 0.1563 0.6951 0.1555 0.051 Uiso 1 1 calc R
H24C H 0.0921 0.7819 0.1324 0.051 Uiso 1 1 calc R
C25 C 0.5019(9) 0.9228(6) 0.3454(5) 0.025(2) Uani 1 1 d .
C26 C 0.5972(9) 0.8847(6) 0.3653(6) 0.028(2) Uani 1 1 d .
H26 H 0.6678 0.8745 0.3298 0.034 Uiso 1 1 calc R
C27 C 0.5879(10) 0.8621(6) 0.4368(6) 0.030(3) Uani 1 1 d .
H27 H 0.6529 0.8385 0.4506 0.036 Uiso 1 1 calc R
C28 C 0.4844(11) 0.8739(6) 0.4880(6) 0.032(3) Uani 1 1 d .
C29 C 0.3928(10) 0.9057(6) 0.4641(6) 0.029(3) Uani 1 1 d .
H29 H 0.3202 0.9111 0.4985 0.035 Uiso 1 1 calc R
C30 C 0.4731(12) 0.8545(8) 0.5666(6) 0.050(3) Uani 1 1 d .
H30A H 0.3938 0.8671 0.5945 0.075 Uiso 1 1 calc R
H30B H 0.525 0.8924 0.5824 0.075 Uiso 1 1 calc R
H30C H 0.4932 0.7916 0.5739 0.075 Uiso 1 1 calc R
C31 C 0.4238(9) 1.1054(6) 0.2773(5) 0.023(2) Uani 1 1 d .
C32 C 0.4732(9) 1.1893(6) 0.2608(5) 0.025(2) Uani 1 1 d .
H32 H 0.5494 1.1938 0.2307 0.03 Uiso 1 1 calc R
C33 C 0.4123(10) 1.2645(7) 0.2878(6) 0.034(3) Uani 1 1 d .
H33 H 0.446 1.3213 0.2762 0.041 Uiso 1 1 calc R
C34 C 0.3031(11) 1.2580(7) 0.3315(6) 0.035(3) Uani 1 1 d .
C35 C 0.2584(10) 1.1727(7) 0.3466(6) 0.032(3) Uani 1 1 d .
H35 H 0.1827 1.1674 0.3774 0.038 Uiso 1 1 calc R
C36 C 0.2300(11) 1.3371(7) 0.3644(7) 0.051(4) Uani 1 1 d .
H36A H 0.155 1.3167 0.3934 0.077 Uiso 1 1 calc R
H36B H 0.2194 1.3788 0.3261 0.077 Uiso 1 1 calc R
H36C H 0.268 1.3674 0.3951 0.077 Uiso 1 1 calc R
C37 C 0.4786(9) 0.3983(7) 0.0827(6) 0.039(3) Uani 1 1 d .
H37A H 0.4654 0.3518 0.1219 0.046 Uiso 1 1 calc R
H37B H 0.5124 0.4505 0.098 0.046 Uiso 1 1 calc R
C38 C 0.5572(10) 0.3626(8) 0.0150(7) 0.046(3) Uani 1 1 d .
H38A H 0.5977 0.4114 -0.017 0.056 Uiso 1 1 calc R
H38B H 0.6144 0.3191 0.0255 0.056 Uiso 1 1 calc R
C39 C 0.4765(10) 0.3192(8) -0.0169(7) 0.051(3) Uani 1 1 d .
H39A H 0.4597 0.2581 0.0041 0.061 Uiso 1 1 calc R
H39B H 0.5082 0.3156 -0.0697 0.061 Uiso 1 1 calc R
C40 C 0.3681(10) 0.3797(7) 0.0019(6) 0.043(3) Uani 1 1 d .
H40A H 0.3686 0.4241 -0.0376 0.051 Uiso 1 1 calc R
H40B H 0.2981 0.3441 0.0111 0.051 Uiso 1 1 calc R
C41 C 0.0151(11) 0.9745(9) 0.3887(7) 0.058(4) Uani 1 1 d .
H41A H 0.0285 0.967 0.3364 0.069 Uiso 1 1 calc R
H41B H -0.0049 1.038 0.3995 0.069 Uiso 1 1 calc R
C42 C -0.0783(12) 0.9154(9) 0.4309(7) 0.0622(17) Uani 1 1 d .
H42A H -0.1224 0.9445 0.4755 0.075 Uiso 1 1 calc R
H42B H -0.1318 0.9029 0.4021 0.075 Uiso 1 1 calc R
C43 C -0.0240(12) 0.8361(9) 0.4474(7) 0.0622(17) Uani 1 1 d .
H43A H -0.0176 0.7918 0.4099 0.075 Uiso 1 1 calc R
H43B H -0.0676 0.8098 0.4943 0.075 Uiso 1 1 calc R
C44 C 0.0909(12) 0.8626(9) 0.4501(7) 0.0622(17) Uani 1 1 d .
H44A H 0.0924 0.869 0.5005 0.075 Uiso 1 1 calc R
H44B H 0.1497 0.817 0.4278 0.075 Uiso 1 1 calc R
C45 C -0.3488(9) 0.4781(8) 0.2640(6) 0.037(3) Uani 1 1 d .
H45 H -0.3364 0.5262 0.2294 0.044 Uiso 1 1 calc R
C46 C -0.4387(9) 0.4704(7) 0.3282(6) 0.035(3) Uani 1 1 d .
H46 H -0.5004 0.5126 0.3432 0.042 Uiso 1 1 calc R
C47 C -0.4240(9) 0.3918(7) 0.3664(6) 0.033(3) Uani 1 1 d .
H47 H -0.4715 0.3731 0.4121 0.04 Uiso 1 1 calc R
C48 C -0.3247(10) 0.3445(7) 0.3248(6) 0.038(3) Uani 1 1 d .
H48 H -0.2944 0.2883 0.3368 0.046 Uiso 1 1 calc R
C49 C -0.2811(10) 0.3984(8) 0.2624(6) 0.041(3) Uani 1 1 d .
H49 H -0.2154 0.3834 0.2244 0.049 Uiso 1 1 calc R
C50 C -0.2956(10) 0.6555(6) 0.3299(6) 0.035(3) Uani 1 1 d .
H50 H -0.3169 0.6607 0.2862 0.042 Uiso 1 1 calc R
C51 C -0.1854(9) 0.6603(6) 0.3379(6) 0.032(3) Uani 1 1 d .
H51 H -0.1179 0.6687 0.2996 0.039 Uiso 1 1 calc R
C52 C -0.1885(10) 0.6509(7) 0.4095(6) 0.036(3) Uani 1 1 d .
H52 H -0.1244 0.6518 0.4288 0.043 Uiso 1 1 calc R
C53 C -0.3029(10) 0.6399(7) 0.4487(6) 0.038(3) Uani 1 1 d .
H53 H -0.3311 0.6325 0.4994 0.045 Uiso 1 1 calc R
C54 C -0.3686(10) 0.6417(6) 0.3989(6) 0.036(3) Uani 1 1 d .
H54 H -0.4493 0.6347 0.4103 0.044 Uiso 1 1 calc R
C55 C -0.1765(11) 0.4764(8) 0.4938(6) 0.0444(14) Uani 1 1 d .
H55 H -0.155 0.5317 0.5077 0.053 Uiso 1 1 calc R
C56 C -0.2869(11) 0.4386(8) 0.5125(6) 0.0444(14) Uani 1 1 d .
H56 H -0.3538 0.4653 0.5433 0.053 Uiso 1 1 calc R
C57 C -0.2844(11) 0.3593(8) 0.4806(6) 0.0444(14) Uani 1 1 d .
H57 H -0.3481 0.3225 0.4846 0.053 Uiso 1 1 calc R
C58 C -0.1715(11) 0.3418(8) 0.4411(6) 0.0444(14) Uani 1 1 d .
H58 H -0.1442 0.2908 0.4132 0.053 Uiso 1 1 calc R
C59 C -0.1065(11) 0.4121(7) 0.4497(6) 0.0444(14) Uani 1 1 d .
H59 H -0.026 0.4165 0.429 0.053 Uiso 1 1 calc R
C60 C 0.7065(9) 0.8274(6) 0.0851(6) 0.029(3) Uani 1 1 d .
H60 H 0.6383 0.8229 0.0705 0.035 Uiso 1 1 calc R
C61 C 0.7160(10) 0.8134(6) 0.1548(6) 0.037(3) Uani 1 1 d .
H61 H 0.655 0.7983 0.1958 0.044 Uiso 1 1 calc R
C62 C 0.8298(9) 0.8252(6) 0.1546(6) 0.031(3) Uani 1 1 d .
H62 H 0.8606 0.8191 0.1947 0.037 Uiso 1 1 calc R
C63 C 0.8903(9) 0.8480(6) 0.0829(6) 0.030(3) Uani 1 1 d .
H63 H 0.9697 0.8605 0.0664 0.035 Uiso 1 1 calc R
C64 C 0.8141(9) 0.8491(6) 0.0406(6) 0.025(2) Uani 1 1 d .
H64 H 0.8322 0.8623 -0.0096 0.03 Uiso 1 1 calc R
C65 C 0.8465(9) 0.9963(6) 0.2393(6) 0.0280(11) Uani 1 1 d .
H65 H 0.8312 0.9473 0.273 0.034 Uiso 1 1 calc R
C66 C 0.9401(9) 1.0044(6) 0.1760(5) 0.0280(11) Uani 1 1 d .
H66 H 1.0013 0.9617 0.1616 0.034 Uiso 1 1 calc R
C67 C 0.9291(9) 1.0838(6) 0.1386(6) 0.0280(11) Uani 1 1 d .
H67 H 0.978 1.1034 0.0936 0.034 Uiso 1 1 calc R
C68 C 0.8309(9) 1.1299(6) 0.1805(5) 0.0280(11) Uani 1 1 d .
H68 H 0.8031 1.1874 0.1695 0.034 Uiso 1 1 calc R
C69 C 0.7822(4) 1.0761(3) 0.2409(2) 0.0280(11) Uani 1 1 d .
H69 H 0.7151 1.0914 0.2778 0.034 Uiso 1 1 calc R
C70 C 0.5988(4) 1.0727(3) 0.0647(2) 0.0253(11) Uani 1 1 d R
H70 H 0.5196 1.0656 0.0883 0.03 Uiso 1 1 calc R
C71 C 0.6690(4) 1.0151(3) 0.0132(2) 0.0253(11) Uani 1 1 d R
H71 H 0.645 0.9626 -0.0037 0.03 Uiso 1 1 calc R
C72 C 0.7813(4) 1.0496(3) -0.0086(2) 0.0253(11) Uani 1 1 d R
H72 H 0.8456 1.0243 -0.0427 0.03 Uiso 1 1 calc R
C73 C 0.7805(4) 1.1286(3) 0.0294(2) 0.0253(11) Uani 1 1 d R
H73 H 0.8442 1.1655 0.0253 0.03 Uiso 1 1 calc R
C74 C 0.6677(4) 1.1429(3) 0.0747(2) 0.0253(11) Uani 1 1 d R
H74 H 0.6427 1.191 0.1063 0.03 Uiso 1 1 calc R
N1 N 0.2346(7) 0.5334(6) 0.2212(5) 0.031(2) Uani 1 1 d .
N2 N 0.1051(7) 0.5242(5) 0.1021(4) 0.026(2) Uani 1 1 d .
N3 N 0.1647(7) 0.3392(5) 0.1818(5) 0.029(2) Uani 1 1 d .
N4 N 0.2864(7) 0.8969(5) 0.2642(4) 0.0250(19) Uani 1 1 d .
N5 N 0.3988(7) 0.9296(5) 0.3952(4) 0.026(2) Uani 1 1 d .
N6 N 0.3156(7) 1.0979(5) 0.3204(4) 0.0233(19) Uani 1 1 d .
Sn1 Sn -0.01857(6) 0.47613(4) 0.26256(4) 0.02214(18) Uani 1 1 d .
Sn2 Sn 0.52370(6) 0.98233(4) 0.23662(4) 0.01944(17) Uani 1 1 d .
Yb1 Yb -0.25178(4) 0.48833(3) 0.37655(2) 0.02302(13) Uani 1 1 d .
Yb2 Yb 0.75810(4) 0.99015(3) 0.12470(2) 0.01994(12) Uani 1 1 d .
Li1 Li 0.2298(14) 0.4578(10) 0.1372(8) 0.020(4) Uani 1 1 d .
Li2 Li 0.2711(14) 0.9717(11) 0.3523(9) 0.027(4) Uani 1 1 d .
O1 O 0.3731(6) 0.4236(5) 0.0667(4) 0.0344(18) Uani 1 1 d .
O2 O 0.1130(8) 0.9466(6) 0.4108(5) 0.0622(17) Uani 1 1 d .

loop_
_atom_site_aniso_label
_atom_site_aniso_U_11
_atom_site_aniso_U_22
_atom_site_aniso_U_33
_atom_site_aniso_U_23
_atom_site_aniso_U_13
_atom_site_aniso_U_12
C1 0.033(6) 0.011(5) 0.029(6) 0.004(4) -0.010(5) 0.007(4)
C2 0.031(6) 0.028(6) 0.027(7) 0.006(5) -0.011(5) 0.001(4)
C3 0.041(7) 0.026(6) 0.045(8) -0.006(5) -0.028(6) 0.004(5)
C4 0.028(6) 0.029(6) 0.044(8) 0.008(5) -0.024(6) -0.003(5)
C5 0.028(6) 0.021(6) 0.059(8) 0.011(5) -0.020(6) -0.001(4)
C6 0.043(8) 0.041(7) 0.080(10) 0.009(7) -0.036(7) -0.015(6)
C7 0.018(5) 0.014(5) 0.025(6) 0.001(4) 0.000(4) -0.004(4)
C8 0.035(7) 0.026(6) 0.029(7) 0.000(5) -0.010(5) -0.010(5)
C9 0.046(7) 0.014(5) 0.036(7) -0.001(5) -0.020(6) 0.001(5)
C10 0.051(8) 0.028(6) 0.021(7) 0.001(5) -0.009(6) -0.015(5)
C11 0.033(7) 0.031(6) 0.031(7) 0.001(5) -0.005(5) -0.010(5)
C12 0.065(9) 0.043(7) 0.031(7) 0.001(5) -0.025(7) -0.010(6)
C13 0.020(6) 0.031(6) 0.021(6) -0.005(4) -0.005(5) 0.000(4)
C14 0.018(5) 0.025(6) 0.023(6) -0.001(4) 0.005(4) 0.001(4)
C15 0.033(6) 0.022(6) 0.030(6) -0.003(5) -0.015(5) 0.001(4)
C16 0.027(6) 0.025(6) 0.023(6) -0.003(4) -0.010(5) 0.006(4)
C17 0.021(6) 0.039(7) 0.035(7) -0.001(5) -0.009(5) 0.003(5)
C18 0.034(7) 0.030(6) 0.038(7) -0.006(5) -0.018(5) 0.004(5)
C19 0.016(5) 0.022(5) 0.022(6) -0.002(4) -0.009(4) -0.003(4)
C20 0.027(6) 0.018(5) 0.015(6) 0.000(4) 0.000(4) 0.007(4)
C21 0.030(6) 0.027(6) 0.024(6) -0.005(4) -0.014(5) -0.003(4)
C22 0.025(6) 0.023(5) 0.028(6) 0.003(5) -0.015(5) -0.001(4)
C23 0.023(6) 0.025(6) 0.031(7) 0.006(5) -0.002(5) -0.006(4)
C24 0.031(6) 0.039(7) 0.038(7) -0.002(5) -0.018(5) -0.009(5)
C25 0.028(6) 0.025(6) 0.021(6) -0.004(4) -0.004(5) 0.003(4)
C26 0.023(6) 0.023(6) 0.038(7) 0.001(5) -0.007(5) -0.001(4)
C27 0.036(7) 0.025(6) 0.032(7) 0.003(5) -0.015(5) -0.005(5)
C28 0.063(8) 0.018(5) 0.022(7) 0.004(4) -0.022(6) -0.012(5)
C29 0.049(7) 0.016(5) 0.024(6) 0.003(4) -0.011(5) -0.004(5)
C30 0.065(9) 0.055(8) 0.036(8) 0.011(6) -0.023(7) -0.022(6)
C31 0.030(6) 0.030(6) 0.012(5) -0.002(4) -0.011(5) 0.007(4)
C32 0.022(6) 0.036(6) 0.015(6) 0.003(5) -0.001(4) -0.003(4)
C33 0.046(8) 0.024(6) 0.036(7) -0.006(5) -0.019(6) 0.006(5)
C34 0.060(9) 0.028(6) 0.021(7) -0.011(5) -0.020(6) 0.014(5)
C35 0.032(7) 0.035(7) 0.032(7) -0.003(5) -0.015(5) 0.007(5)
C36 0.062(9) 0.039(7) 0.056(9) -0.025(6) -0.023(7) 0.031(6)
C37 0.032(7) 0.036(7) 0.047(8) -0.007(6) -0.008(6) -0.003(5)
C38 0.031(7) 0.044(7) 0.058(9) -0.001(6) -0.004(6) 0.013(6)
C39 0.037(8) 0.060(9) 0.047(9) -0.010(7) 0.002(6) 0.005(6)
C40 0.046(8) 0.037(7) 0.038(8) -0.008(6) 0.000(6) 0.002(5)
C41 0.032(8) 0.080(10) 0.061(10) -0.022(8) -0.012(7) 0.006(7)
C42 0.054(4) 0.071(4) 0.054(4) -0.003(3) 0.002(3) -0.023(3)
C43 0.054(4) 0.071(4) 0.054(4) -0.003(3) 0.002(3) -0.023(3)
C44 0.054(4) 0.071(4) 0.054(4) -0.003(3) 0.002(3) -0.023(3)
C45 0.019(6) 0.072(8) 0.017(6) -0.005(5) -0.003(5) 0.011(5)
C46 0.029(6) 0.030(6) 0.052(8) -0.012(5) -0.019(6) 0.004(5)
C47 0.030(7) 0.044(7) 0.026(7) 0.005(5) -0.006(5) -0.014(5)
C48 0.037(7) 0.032(6) 0.052(8) -0.017(6) -0.021(6) 0.008(5)
C49 0.028(7) 0.071(9) 0.020(7) -0.023(6) 0.005(5) -0.019(6)
C50 0.046(8) 0.021(6) 0.037(7) -0.001(5) -0.010(6) 0.000(5)
C51 0.030(6) 0.014(5) 0.041(8) -0.011(5) 0.012(5) -0.006(4)
C52 0.035(7) 0.027(6) 0.046(8) -0.015(5) -0.009(6) -0.004(5)
C53 0.050(8) 0.029(6) 0.035(7) -0.013(5) -0.013(6) 0.015(5)
C54 0.030(7) 0.020(6) 0.052(8) -0.012(5) 0.000(6) 0.008(5)
C55 0.049(4) 0.046(3) 0.035(3) 0.004(3) -0.007(3) 0.008(3)
C56 0.049(4) 0.046(3) 0.035(3) 0.004(3) -0.007(3) 0.008(3)
C57 0.049(4) 0.046(3) 0.035(3) 0.004(3) -0.007(3) 0.008(3)
C58 0.049(4) 0.046(3) 0.035(3) 0.004(3) -0.007(3) 0.008(3)
C59 0.049(4) 0.046(3) 0.035(3) 0.004(3) -0.007(3) 0.008(3)
C60 0.022(6) 0.019(5) 0.049(8) -0.008(5) -0.013(5) 0.005(4)
C61 0.045(8) 0.011(5) 0.039(8) 0.000(5) 0.014(6) -0.001(5)
C62 0.037(7) 0.023(6) 0.034(7) -0.003(5) -0.012(5) 0.008(5)
C63 0.018(6) 0.017(5) 0.050(8) -0.005(5) -0.004(5) -0.003(4)
C64 0.037(7) 0.014(5) 0.023(6) -0.007(4) -0.004(5) 0.005(4)
C65 0.025(3) 0.024(3) 0.034(3) -0.007(2) -0.006(2) -0.0040(19)
C66 0.025(3) 0.024(3) 0.034(3) -0.007(2) -0.006(2) -0.0040(19)
C67 0.025(3) 0.024(3) 0.034(3) -0.007(2) -0.006(2) -0.0040(19)
C68 0.025(3) 0.024(3) 0.034(3) -0.007(2) -0.006(2) -0.0040(19)
C69 0.025(3) 0.024(3) 0.034(3) -0.007(2) -0.006(2) -0.0040(19)
C70 0.027(3) 0.022(2) 0.022(3) 0.0026(19) 0.000(2) 0.0013(18)
C71 0.027(3) 0.022(2) 0.022(3) 0.0026(19) 0.000(2) 0.0013(18)
C72 0.027(3) 0.022(2) 0.022(3) 0.0026(19) 0.000(2) 0.0013(18)
C73 0.027(3) 0.022(2) 0.022(3) 0.0026(19) 0.000(2) 0.0013(18)
C74 0.027(3) 0.022(2) 0.022(3) 0.0026(19) 0.000(2) 0.0013(18)
N1 0.023(5) 0.038(5) 0.033(6) 0.000(4) -0.006(4) 0.000(4)
N2 0.025(5) 0.024(5) 0.028(5) -0.007(4) -0.001(4) -0.005(3)
N3 0.024(5) 0.026(5) 0.035(6) 0.000(4) -0.008(4) 0.001(4)
N4 0.023(5) 0.023(5) 0.027(5) 0.006(4) -0.004(4) -0.002(3)
N5 0.036(5) 0.027(5) 0.015(5) -0.005(4) -0.005(4) 0.003(4)
N6 0.027(5) 0.024(5) 0.017(5) -0.007(4) -0.002(4) 0.007(4)
Sn1 0.0203(4) 0.0208(4) 0.0232(4) -0.0010(3) -0.0023(3) -0.0012(3)
Sn2 0.0171(4) 0.0221(4) 0.0177(4) -0.0005(3) -0.0023(3) -0.0010(3)
Yb1 0.0208(3) 0.0226(3) 0.0229(3) -0.00147(19) -0.0011(2) -0.00108(18)
Yb2 0.0166(2) 0.0211(3) 0.0202(3) -0.00062(18) -0.00183(19) -0.00079(17)
Li1 0.025(9) 0.014(8) 0.020(9) 0.001(7) -0.005(7) -0.008(6)
Li2 0.014(9) 0.035(10) 0.032(11) 0.009(8) -0.009(8) 0.001(7)
O1 0.027(4) 0.041(5) 0.030(5) -0.004(4) 0.002(3) 0.002(3)
O2 0.054(4) 0.071(4) 0.054(4) -0.003(3) 0.002(3) -0.023(3)

loop_
_atom_type_symbol
_atom_type_description
_atom_type_scat_dispersion_real
_atom_type_scat_dispersion_imag
_atom_type_scat_source
C C 0.0033 0.0016 'International Tables Vol C Tables 4.2.6.8 and 6.1.1.4'
H H 0 0 'International Tables Vol C Tables 4.2.6.8 and 6.1.1.4'
N N 0.0061 0.0033 'International Tables Vol C Tables 4.2.6.8 and 6.1.1.4'
Sn Sn -0.6537 1.4246 'International Tables Vol C Tables 4.2.6.8 and 6.1.1.4'
Yb Yb -0.385 5.5486 'International Tables Vol C Tables 4.2.6.8 and 6.1.1.4'
Li Li -0.0003 0.0001 'International Tables Vol C Tables 4.2.6.8 and 6.1.1.4'
O O 0.0106 0.006 'International Tables Vol C Tables 4.2.6.8 and 6.1.1.4'

loop_
_geom_angle_atom_site_label_1
_geom_angle_atom_site_label_2
_geom_angle_atom_site_label_3
_geom_angle
N1 C1 C2 118.2(9)
N1 C1 Sn1 120.0(7)
C2 C1 Sn1 121.5(8)
C1 C2 C3 122.2(11)
C1 C2 H2 118.9
C3 C2 H2 118.9
C4 C3 C2 119.0(10)
C4 C3 H3 120.5
C2 C3 H3 120.5
C5 C4 C3 116.5(10)
C5 C4 C6 120.9(11)
C3 C4 C6 122.5(11)
N1 C5 C4 124.1(11)
N1 C5 H5 117.9
C4 C5 H5 117.9
C4 C6 H6A 109.5
C4 C6 H6B 109.5
H6A C6 H6B 109.5
C4 C6 H6C 109.5
H6A C6 H6C 109.5
H6B C6 H6C 109.5
N2 C7 C8 118.2(9)
N2 C7 Sn1 120.4(7)
C8 C7 Sn1 121.3(7)
C7 C8 C9 121.1(10)
C7 C8 H8 119.5
C9 C8 H8 119.5
C10 C9 C8 121.1(10)
C10 C9 H9 119.5
C8 C9 H9 119.5
C9 C10 C11 114.9(10)
C9 C10 C12 122.9(11)
C11 C10 C12 122.1(11)
N2 C11 C10 125.9(11)
N2 C11 H11 117
C10 C11 H11 117
C10 C12 H12A 109.5
C10 C12 H12B 109.5
H12A C12 H12B 109.5
C10 C12 H12C 109.5
H12A C12 H12C 109.5
H12B C12 H12C 109.5
N3 C13 C14 119.7(9)
N3 C13 Sn1 119.1(7)
C14 C13 Sn1 121.2(7)
C15 C14 C13 120.3(10)
C15 C14 H14 119.8
C13 C14 H14 119.8
C16 C15 C14 120.8(10)
C16 C15 H15 119.6
C14 C15 H15 119.6
C15 C16 C17 115.4(9)
C15 C16 C18 123.5(9)
C17 C16 C18 121.0(10)
N3 C17 C16 126.0(11)
N3 C17 H17 117
C16 C17 H17 117
C16 C18 H18A 109.5
C16 C18 H18B 109.5
H18A C18 H18B 109.5
C16 C18 H18C 109.5
H18A C18 H18C 109.5
H18B C18 H18C 109.5
N4 C19 C20 120.5(8)
N4 C19 Sn2 118.3(6)
C20 C19 Sn2 121.1(7)
C19 C20 C21 120.6(9)
C19 C20 H20 119.7
C21 C20 H20 119.7
C22 C21 C20 120.5(9)
C22 C21 H21 119.7
C20 C21 H21 119.7
C21 C22 C23 115.8(9)
C21 C22 C24 123.1(9)
C23 C22 C24 121.1(9)
N4 C23 C22 126.1(9)
N4 C23 H23 117
C22 C23 H23 117
C22 C24 H24A 109.5
C22 C24 H24B 109.5
H24A C24 H24B 109.5
C22 C24 H24C 109.5
H24A C24 H24C 109.5
H24B C24 H24C 109.5
N5 C25 C26 119.6(9)
N5 C25 Sn2 120.0(7)
C26 C25 Sn2 120.1(8)
C27 C26 C25 119.9(10)
C27 C26 H26 120.1
C25 C26 H26 120.1
C28 C27 C26 120.1(10)
C28 C27 H27 119.9
C26 C27 H27 119.9
C29 C28 C27 116.9(10)
C29 C28 C30 121.8(11)
C27 C28 C30 121.3(11)
N5 C29 C28 124.7(11)
N5 C29 H29 117.6
C28 C29 H29 117.6
C28 C30 H30A 109.5
C28 C30 H30B 109.5
H30A C30 H30B 109.5
C28 C30 H30C 109.5
H30A C30 H30C 109.5
H30B C30 H30C 109.5
N6 C31 C32 120.5(9)
N6 C31 Sn2 118.9(7)
C32 C31 Sn2 120.6(8)
C33 C32 C31 120.3(11)
C33 C32 H32 119.8
C31 C32 H32 119.9
C32 C33 C34 120.0(10)
C32 C33 H33 120
C34 C33 H33 120
C33 C34 C35 117.3(10)
C33 C34 C36 123.7(11)
C35 C34 C36 118.9(12)
N6 C35 C34 124.0(11)
N6 C35 H35 118
C34 C35 H35 118
C34 C36 H36A 109.5
C34 C36 H36B 109.5
H36A C36 H36B 109.5
C34 C36 H36C 109.5
H36A C36 H36C 109.5
H36B C36 H36C 109.5
O1 C37 C38 106.5(9)
O1 C37 H37A 110.4
C38 C37 H37A 110.4
O1 C37 H37B 110.4
C38 C37 H37B 110.4
H37A C37 H37B 108.6
C39 C38 C37 102.2(10)
C39 C38 H38A 111.3
C37 C38 H38A 111.3
C39 C38 H38B 111.3
C37 C38 H38B 111.3
H38A C38 H38B 109.2
C38 C39 C40 104.2(9)
C38 C39 H39A 110.9
C40 C39 H39A 110.9
C38 C39 H39B 110.9
C40 C39 H39B 110.9
H39A C39 H39B 108.9
O1 C40 C39 104.4(9)
O1 C40 H40A 110.9
C39 C40 H40A 110.9
O1 C40 H40B 110.9
C39 C40 H40B 110.9
H40A C40 H40B 108.9
O2 C41 C42 104.9(12)
O2 C41 H41A 110.8
C42 C41 H41A 110.8
O2 C41 H41B 110.8
C42 C41 H41B 110.8
H41A C41 H41B 108.8
C43 C42 C41 106.4(12)
C43 C42 H42A 110.4
C41 C42 H42A 110.4
C43 C42 H42B 110.4
C41 C42 H42B 110.4
H42A C42 H42B 108.6
C42 C43 C44 105.1(12)
C42 C43 H43A 110.7
C44 C43 H43A 110.7
C42 C43 H43B 110.7
C44 C43 H43B 110.7
H43A C43 H43B 108.8
O2 C44 C43 106.6(12)
O2 C44 H44A 110.4
C43 C44 H44A 110.4
O2 C44 H44B 110.4
C43 C44 H44B 110.4
H44A C44 H44B 108.6
C46 C45 C49 105.1(10)
C46 C45 Yb1 72.9(6)
C49 C45 Yb1 74.7(6)
C46 C45 H45 127.4
C49 C45 H45 127.4
Yb1 C45 H45 117.3
C47 C46 C45 110.2(10)
C47 C46 Yb1 72.3(6)
C45 C46 Yb1 77.1(6)
C47 C46 H46 124.9
C45 C46 H46 124.9
Yb1 C46 H46 117.4
C46 C47 C48 108.0(10)
C46 C47 Yb1 77.4(6)
C48 C47 Yb1 76.5(6)
C46 C47 H47 126
C48 C47 H47 126
Yb1 C47 H47 112.5
C49 C48 C47 105.8(10)
C49 C48 Yb1 77.2(6)
C47 C48 Yb1 72.3(6)
C49 C48 H48 127.1
C47 C48 H48 127.1
Yb1 C48 H48 115.8
C48 C49 C45 110.7(10)
C48 C49 Yb1 72.8(6)
C45 C49 Yb1 75.4(6)
C48 C49 H49 124.6
C45 C49 H49 124.6
Yb1 C49 H49 118.8
C51 C50 C54 106.3(10)
C51 C50 Yb1 76.4(6)
C54 C50 Yb1 72.1(6)
C51 C50 H50 126.8
C54 C50 H50 126.8
Yb1 C50 H50 116.8
C52 C51 C50 110.1(10)
C52 C51 Yb1 75.2(6)
C50 C51 Yb1 74.0(6)
C52 C51 H51 124.9
C50 C51 H51 124.9
Yb1 C51 H51 117.6
C51 C52 C53 107.6(10)
C51 C52 Yb1 75.6(6)
C53 C52 Yb1 72.9(6)
C51 C52 H52 126.2
C53 C52 H52 126.2
Yb1 C52 H52 117.4
C52 C53 C54 107.2(11)
C52 C53 Yb1 77.3(6)
C54 C53 Yb1 73.1(6)
C52 C53 H53 126.4
C54 C53 H53 126.4
Yb1 C53 H53 115.5
C50 C54 C53 108.7(11)
C50 C54 Yb1 77.7(6)
C53 C54 Yb1 76.2(6)
C50 C54 H54 125.6
C53 C54 H54 125.6
Yb1 C54 H54 112.8
C59 C55 C56 103.4(11)
C59 C55 Yb1 77.7(7)
C56 C55 Yb1 73.0(7)
C59 C55 H55 128.3
C56 C55 H55 128.3
Yb1 C55 H55 114.1
C57 C56 C55 111.2(11)
C57 C56 Yb1 77.8(7)
C55 C56 Yb1 75.9(7)
C57 C56 H56 124.4
C55 C56 H56 124.4
Yb1 C56 H56 113.7
C56 C57 C58 107.6(12)
C56 C57 Yb1 72.6(7)
C58 C57 Yb1 77.8(7)
C56 C57 H57 126.2
C58 C57 H57 126.2
Yb1 C57 H57 115.6
C59 C58 C57 107.5(11)
C59 C58 Yb1 74.6(7)
C57 C58 Yb1 72.6(6)
C59 C58 H58 126.2
C57 C58 H58 126.2
Yb1 C58 H58 118.5
C58 C59 C55 110.3(12)
C58 C59 Yb1 76.2(7)
C55 C59 Yb1 72.1(6)
C58 C59 H59 124.8
C55 C59 H59 124.8
Yb1 C59 H59 118.5
C61 C60 C64 108.3(10)
C61 C60 Yb2 74.9(6)
C64 C60 Yb2 72.8(5)
C61 C60 H60 125.8
C64 C60 H60 125.8
Yb2 C60 H60 118.3
C60 C61 C62 108.8(10)
C60 C61 Yb2 75.5(6)
C62 C61 Yb2 73.3(6)
C60 C61 H61 125.6
C62 C61 H61 125.6
Yb2 C61 H61 117.5
C61 C62 C63 106.6(9)
C61 C62 Yb2 76.8(6)
C63 C62 Yb2 72.7(5)
C61 C62 H62 126.7
C63 C62 H62 126.7
Yb2 C62 H62 116.1
C64 C63 C62 108.6(9)
C64 C63 Yb2 76.5(5)
C62 C63 Yb2 76.5(6)
C64 C63 H63 125.7
C62 C63 H63 125.7
Yb2 C63 H63 113.6
C63 C64 C60 107.7(10)
C63 C64 Yb2 73.1(5)
C60 C64 Yb2 77.4(6)
C63 C64 H64 126.1
C60 C64 H64 126.1
Yb2 C64 H64 115.5
C69 C65 C66 105.0(8)
C69 C65 Yb2 75.4(5)
C66 C65 Yb2 72.8(6)
C69 C65 H65 127.5
C66 C65 H65 127.5
Yb2 C65 H65 116.7
C67 C66 C65 110.3(9)
C67 C66 Yb2 72.9(6)
C65 C66 Yb2 76.5(6)
C67 C66 H66 124.8
C65 C66 H66 124.8
Yb2 C66 H66 117.5
C66 C67 C68 106.6(9)
C66 C67 Yb2 76.8(6)
C68 C67 Yb2 76.7(6)
C66 C67 H67 126.7
C68 C67 H67 126.7
Yb2 C67 H67 112.6
C69 C68 C67 107.9(8)
C69 C68 Yb2 76.9(4)
C67 C68 Yb2 72.4(5)
C69 C68 H68 126
C67 C68 H68 126
Yb2 C68 H68 116.8
C68 C69 C65 110.1(7)
C68 C69 Yb2 73.3(4)
C65 C69 Yb2 74.9(4)
C68 C69 H69 125
C65 C69 H69 125
Yb2 C69 H69 118.6
C74 C70 C71 108
C74 C70 Yb2 75.38(8)
C71 C70 Yb2 72.05(8)
C74 C70 H70 126
C71 C70 H70 126
Yb2 C70 H70 118.5
C72 C71 C70 108
C72 C71 Yb2 73.11(9)
C70 C71 Yb2 77.59(9)
C72 C71 H71 126
C70 C71 H71 126
Yb2 C71 H71 115.5
C71 C72 C73 108
C71 C72 Yb2 75.88(9)
C73 C72 Yb2 76.50(8)
C71 C72 H72 126
C73 C72 H72 126
Yb2 C72 H72 114
C74 C73 C72 108
C74 C73 Yb2 77.43(9)
C72 C73 Yb2 72.58(9)
C74 C73 H73 126
C72 C73 H73 126
Yb2 C73 H73 116.1
C73 C74 C70 108
C73 C74 Yb2 72.34(9)
C70 C74 Yb2 74.68(9)
C73 C74 H74 126
C70 C74 H74 126
Yb2 C74 H74 118.9
C5 N1 C1 120.0(9)
C5 N1 Li1 124.8(9)
C1 N1 Li1 115.2(8)
C11 N2 C7 118.8(9)
C11 N2 Li1 126.7(9)
C7 N2 Li1 114.3(8)
C17 N3 C13 117.7(9)
C17 N3 Li1 126.3(9)
C13 N3 Li1 115.8(8)
C23 N4 C19 116.5(8)
C23 N4 Li2 129.4(8)
C19 N4 Li2 113.1(8)
C29 N5 C25 118.5(9)
C29 N5 Li2 128.8(9)
C25 N5 Li2 112.7(8)
C35 N6 C31 117.9(9)
C35 N6 Li2 126.8(9)
C31 N6 Li2 114.2(8)
C1 Sn1 C7 93.3(3)
C1 Sn1 C13 97.2(3)
C7 Sn1 C13 96.9(3)
C1 Sn1 Yb1 122.8(3)
C7 Sn1 Yb1 120.7(2)
C13 Sn1 Yb1 119.6(3)
C1 Sn1 Li1 58.9(4)
C7 Sn1 Li1 58.9(4)
C13 Sn1 Li1 59.0(4)
Yb1 Sn1 Li1 178.2(3)
C25 Sn2 C19 97.7(4)
C25 Sn2 C31 93.2(3)
C19 Sn2 C31 97.0(4)
C25 Sn2 Yb2 122.4(3)
C19 Sn2 Yb2 118.8(3)
C31 Sn2 Yb2 121.6(3)
C25 Sn2 Li2 58.6(4)
C19 Sn2 Li2 59.6(4)
C31 Sn2 Li2 59.0(4)
Yb2 Sn2 Li2 178.4(3)
C56 Yb1 C47 90.9(4)
C56 Yb1 C54 96.6(4)
C47 Yb1 C54 96.5(3)
C56 Yb1 C55 31.1(4)
C47 Yb1 C55 120.9(4)
C54 Yb1 C55 99.7(4)
C56 Yb1 C53 75.0(4)
C47 Yb1 C53 117.7(4)
C54 Yb1 C53 30.7(3)
C55 Yb1 C53 69.9(3)
C56 Yb1 C57 29.6(3)
C47 Yb1 C57 72.3(4)
C54 Yb1 C57 120.6(4)
C55 Yb1 C57 50.6(4)
C53 Yb1 C57 104.0(4)
C56 Yb1 C48 100.8(4)
C47 Yb1 C48 31.1(3)
C54 Yb1 C48 123.8(3)
C55 Yb1 C48 121.6(4)
C53 Yb1 C48 148.8(4)
C57 Yb1 C48 73.0(4)
C56 Yb1 C46 112.9(4)
C47 Yb1 C46 30.2(3)
C54 Yb1 C46 73.8(3)
C55 Yb1 C46 143.6(4)
C53 Yb1 C46 102.1(3)
C57 Yb1 C46 101.1(4)
C48 Yb1 C46 50.2(3)
C56 Yb1 C50 124.3(3)
C47 Yb1 C50 105.7(3)
C54 Yb1 C50 30.2(3)
C55 Yb1 C50 116.3(4)
C53 Yb1 C50 50.0(3)
C57 Yb1 C50 150.7(3)
C48 Yb1 C50 120.8(3)
C46 Yb1 C50 76.1(3)
C56 Yb1 C52 88.3(4)
C47 Yb1 C52 145.6(3)
C54 Yb1 C52 49.6(3)
C55 Yb1 C52 68.6(4)
C53 Yb1 C52 29.9(3)
C57 Yb1 C52 116.7(4)
C48 Yb1 C52 169.8(4)
C46 Yb1 C52 121.9(3)
C50 Yb1 C52 49.2(3)
C56 Yb1 C59 48.8(4)
C47 Yb1 C59 117.1(3)
C54 Yb1 C59 128.6(3)
C55 Yb1 C59 30.2(3)
C53 Yb1 C59 98.0(3)
C57 Yb1 C59 48.7(4)
C48 Yb1 C59 102.0(3)
C46 Yb1 C59 147.3(3)
C50 Yb1 C59 135.9(4)
C52 Yb1 C59 87.5(4)
C56 Yb1 C51 117.4(4)
C47 Yb1 C51 134.8(3)
C54 Yb1 C51 48.9(3)
C55 Yb1 C51 96.1(4)
C53 Yb1 C51 48.8(3)
C57 Yb1 C51 145.7(4)
C48 Yb1 C51 141.2(4)
C46 Yb1 C51 104.7(3)
C50 Yb1 C51 29.5(3)
C52 Yb1 C51 29.1(3)
C59 Yb1 C51 107.9(4)
C67 Yb2 C63 93.2(3)
C67 Yb2 C72 93.1(3)
C63 Yb2 C72 92.7(3)
C67 Yb2 C71 122.3(3)
C63 Yb2 C71 99.7(3)
C72 Yb2 C71 31
C67 Yb2 C66 30.3(3)
C63 Yb2 C66 73.9(3)
C72 Yb2 C66 116.5(2)
C71 Yb2 C66 147.5(2)
C67 Yb2 C64 116.5(3)
C63 Yb2 C64 30.4(3)
C72 Yb2 C64 72.9(2)
C71 Yb2 C64 70.9(2)
C66 Yb2 C64 103.4(3)
C67 Yb2 C62 100.4(3)
C63 Yb2 C62 30.8(3)
C72 Yb2 C62 121.8(2)
C71 Yb2 C62 118.7(2)
C66 Yb2 C62 71.8(3)
C64 Yb2 C62 50.3(3)
C67 Yb2 C68 30.9(3)
C63 Yb2 C68 122.2(3)
C72 Yb2 C68 101.0(2)
C71 Yb2 C68 120.1(2)
C66 Yb2 C68 49.6(3)
C64 Yb2 C68 147.4(3)
C62 Yb2 C68 118.8(3)
C67 Yb2 C73 73.2(2)
C63 Yb2 C73 116.6(3)
C72 Yb2 C73 30.9
C71 Yb2 C73 50.76(7)
C66 Yb2 C73 102.7(2)
C64 Yb2 C73 103.0(2)
C62 Yb2 C73 147.4(3)
C68 Yb2 C73 71.8(2)
C67 Yb2 C65 51.1(3)
C63 Yb2 C65 88.6(3)
C72 Yb2 C65 144.2(2)
C71 Yb2 C65 170.0(2)
C66 Yb2 C65 30.6(3)
C64 Yb2 C65 118.2(3)
C62 Yb2 C65 71.2(3)
C68 Yb2 C65 50.1(3)
C73 Yb2 C65 120.5(2)
C67 Yb2 C61 129.6(3)
C63 Yb2 C61 49.7(3)
C72 Yb2 C61 117.6(3)
C71 Yb2 C61 99.5(3)
C66 Yb2 C61 99.8(3)
C64 Yb2 C61 49.4(3)
C62 Yb2 C61 29.9(3)
C68 Yb2 C61 139.8(3)
C73 Yb2 C61 148.1(3)
C65 Yb2 C61 90.0(3)
C67 Yb2 C69 50.2(3)
C63 Yb2 C69 118.0(2)
C72 Yb2 C69 130.15(15)
C71 Yb2 C69 140.93(15)
C66 Yb2 C69 49.0(2)
C64 Yb2 C69 147.9(2)
C62 Yb2 C69 99.8(2)
C68 Yb2 C69 29.8(2)
C73 Yb2 C69 99.72(13)
C65 Yb2 C69 29.8(2)
C61 Yb2 C69 112.1(3)
O1 Li1 N2 118.8(8)
O1 Li1 N3 103.8(8)
N2 Li1 N3 107.1(8)
O1 Li1 N1 119.7(8)
N2 Li1 N1 100.8(7)
N3 Li1 N1 105.6(8)
O1 Li1 Sn1 169.6(7)
N2 Li1 Sn1 66.4(5)
N3 Li1 Sn1 65.8(5)
N1 Li1 Sn1 65.7(5)
O2 Li2 N6 120.1(9)
O2 Li2 N5 116.2(9)
N6 Li2 N5 101.7(8)
O2 Li2 N4 102.2(8)
N6 Li2 N4 109.5(8)
N5 Li2 N4 106.5(8)
O2 Li2 Sn2 168.9(8)
N6 Li2 Sn2 67.4(5)
N5 Li2 Sn2 67.5(5)
N4 Li2 Sn2 66.8(5)
C37 O1 C40 109.1(8)
C37 O1 Li1 125.5(8)
C40 O1 Li1 119.2(8)
C41 O2 C44 109.0(10)
C41 O2 Li2 122.5(9)
C44 O2 Li2 119.2(10)

loop_
_geom_bond_atom_site_label_1
_geom_bond_atom_site_label_2
_geom_bond_distance
C1 N1 1.347(13)
C1 C2 1.386(13)
C1 Sn1 2.194(10)
C2 C3 1.387(14)
C2 H2 0.95
C3 C4 1.385(15)
C3 H3 0.95
C4 C5 1.385(14)
C4 C6 1.493(14)
C5 N1 1.345(12)
C5 H5 0.95
C6 H6A 0.98
C6 H6B 0.98
C6 H6C 0.98
C7 N2 1.370(12)
C7 C8 1.376(13)
C7 Sn1 2.196(9)
C8 C9 1.391(14)
C8 H8 0.95
C9 C10 1.360(15)
C9 H9 0.95
C10 C11 1.384(15)
C10 C12 1.499(14)
C11 N2 1.329(12)
C11 H11 0.95
C12 H12A 0.98
C12 H12B 0.98
C12 H12C 0.98
C13 N3 1.350(13)
C13 C14 1.387(13)
C13 Sn1 2.208(9)
C14 C15 1.374(13)
C14 H14 0.95
C15 C16 1.365(14)
C15 H15 0.95
C16 C17 1.372(14)
C16 C18 1.485(13)
C17 N3 1.339(12)
C17 H17 0.95
C18 H18A 0.98
C18 H18B 0.98
C18 H18C 0.98
C19 N4 1.364(12)
C19 C20 1.387(12)
C19 Sn2 2.204(9)
C20 C21 1.387(13)
C20 H20 0.95
C21 C22 1.368(14)
C21 H21 0.95
C22 C23 1.384(13)
C22 C24 1.494(13)
C23 N4 1.362(12)
C23 H23 0.95
C24 H24A 0.98
C24 H24B 0.98
C24 H24C 0.98
C25 N5 1.355(12)
C25 C26 1.408(13)
C25 Sn2 2.202(10)
C26 C27 1.386(14)
C26 H26 0.95
C27 C28 1.378(15)
C27 H27 0.95
C28 C29 1.377(14)
C28 C30 1.505(14)
C29 N5 1.348(12)
C29 H29 0.95
C30 H30A 0.98
C30 H30B 0.98
C30 H30C 0.98
C31 N6 1.353(12)
C31 C32 1.399(13)
C31 Sn2 2.217(9)
C32 C33 1.365(13)
C32 H32 0.95
C33 C34 1.365(16)
C33 H33 0.95
C34 C35 1.396(15)
C34 C36 1.507(14)
C35 N6 1.339(12)
C35 H35 0.95
C36 H36A 0.98
C36 H36B 0.98
C36 H36C 0.98
C37 O1 1.430(12)
C37 C38 1.498(15)
C37 H37A 0.99
C37 H37B 0.99
C38 C39 1.476(16)
C38 H38A 0.99
C38 H38B 0.99
C39 C40 1.534(15)
C39 H39A 0.99
C39 H39B 0.99
C40 O1 1.458(12)
C40 H40A 0.99
C40 H40B 0.99
C41 O2 1.411(14)
C41 C42 1.496(17)
C41 H41A 0.99
C41 H41B 0.99
C42 C43 1.404(18)
C42 H42A 0.99
C42 H42B 0.99
C43 C44 1.477(18)
C43 H43A 0.99
C43 H43B 0.99
C44 O2 1.438(15)
C44 H44A 0.99
C44 H44B 0.99
C45 C46 1.413(15)
C45 C49 1.419(16)
C45 Yb1 2.757(10)
C45 H45 0.95
C46 C47 1.395(14)
C46 Yb1 2.704(10)
C46 H46 0.95
C47 C48 1.432(15)
C47 Yb1 2.639(10)
C47 H47 0.95
C48 C49 1.411(16)
C48 Yb1 2.693(10)
C48 H48 0.95
C49 Yb1 2.749(10)
C49 H49 0.95
C50 C51 1.389(15)
C50 C54 1.396(15)
C50 Yb1 2.710(10)
C50 H50 0.95
C51 C52 1.378(15)
C51 Yb1 2.741(9)
C51 H51 0.95
C52 C53 1.397(16)
C52 Yb1 2.735(10)
C52 H52 0.95
C53 C54 1.407(15)
C53 Yb1 2.680(10)
C53 H53 0.95
C54 Yb1 2.641(9)
C54 H54 0.95
C55 C59 1.409(15)
C55 C56 1.418(16)
C55 Yb1 2.665(11)
C55 H55 0.95
C56 C57 1.358(15)
C56 Yb1 2.627(11)
C56 H56 0.95
C57 C58 1.393(16)
C57 Yb1 2.691(11)
C57 H57 0.95
C58 C59 1.383(16)
C58 Yb1 2.756(11)
C58 H58 0.95
C59 Yb1 2.736(11)
C59 H59 0.95
C60 C61 1.391(15)
C60 C64 1.392(14)
C60 Yb2 2.733(9)
C60 H60 0.95
C61 C62 1.395(15)
C61 Yb2 2.726(9)
C61 H61 0.95
C62 C63 1.414(14)
C62 Yb2 2.681(9)
C62 H62 0.95
C63 C64 1.391(14)
C63 Yb2 2.633(9)
C63 H63 0.95
C64 Yb2 2.676(9)
C64 H64 0.95
C65 C69 1.400(10)
C65 C66 1.427(14)
C65 Yb2 2.722(10)
C65 H65 0.95
C66 C67 1.387(14)
C66 Yb2 2.675(10)
C66 H66 0.95
C67 C68 1.417(13)
C67 Yb2 2.627(10)
C67 H67 0.95
C68 C69 1.393(11)
C68 Yb2 2.683(9)
C68 H68 0.95
C69 Yb2 2.729(4)
C69 H69 0.95
C70 C74 1.42
C70 C71 1.42
C70 Yb2 2.744(4)
C70 H70 0.95
C71 C72 1.4199
C71 Yb2 2.673(4)
C71 H71 0.95
C72 C73 1.42
C72 Yb2 2.637(4)
C72 H72 0.95
C73 C74 1.42
C73 Yb2 2.688(4)
C73 H73 0.95
C74 Yb2 2.753(4)
C74 H74 0.95
N1 Li1 2.037(17)
N2 Li1 2.031(17)
N3 Li1 2.033(17)
N4 Li2 2.04(2)
N5 Li2 2.017(17)
N6 Li2 2.012(18)
Sn1 Yb1 3.0740(9)
Sn1 Li1 3.317(16)
Sn2 Yb2 3.0644(9)
Sn2 Li2 3.262(17)
Li1 O1 1.955(18)
Li2 O2 1.979(19)
